data_1512866
loop_
_publ_author_name
'Harri Sopo'
'Jukka Sviili'
'Arto Valkonen'
'Reijo Sillanp\"a\"a'

_publ_section_title
;
 Uranyl ion complexes with aminoalcoholbis(phenolate) [O,N,O,O&#x2032;]
 donor ligands
;
_journal_issue 5
_journal_name_full Polyhedron
_journal_page_first 1223
_journal_page_last 1232
_journal_paper_doi 10.1016/j.poly.2005.08.044
_journal_volume 25
_journal_year 2006
_chemical_formula_moiety 'C40 H52 N2 O8 U, 2(H2 O)'
_chemical_formula_sum 'C40 H56 N2 O10 U'
_chemical_formula_weight 962.90
_chemical_name_systematic
;
 ?
;
_space_group_IT_number 14
_symmetry_cell_setting monoclinic
_symmetry_Int_Tables_number 14
_symmetry_space_group_name_Hall '-P 2ybc'
_symmetry_space_group_name_H-M 'P 1 21/c 1'
_atom_sites_solution_hydrogens geom
_atom_sites_solution_primary direct
_atom_sites_solution_secondary difmap
_audit_creation_method SHELXL-97
_cell_angle_alpha 90.00
_cell_angle_beta 92.9907(7)
_cell_angle_gamma 90.00
_cell_formula_units_Z 2
_cell_length_a 11.5007(2)
_cell_length_b 8.20490(10)
_cell_length_c 21.5198(5)
_cell_measurement_reflns_used 3682
_cell_measurement_temperature 173(2)
_cell_measurement_theta_max 25.028
_cell_measurement_theta_min 1.018
_cell_volume 2027.89(6)
_computing_cell_refinement 'HKL Scalepack (Otwinowski & Minor 1997)'
_computing_data_collection 'Collect (Nonius BV, 1997-2000)'
_computing_data_reduction
;
HKL Denzo and Scalepack (Otwinowski & Minor 1997)
;
_computing_molecular_graphics 'Ortep-3 for Windows (Farrugia, 1997)'
_computing_publication_material 'WinGX publication routines (Farrugia, 1999)'
_computing_structure_refinement 'SHELXL-97 (Sheldrick, 1997)'
_computing_structure_solution 'SHELXS-97 (Sheldrick, 1997)'
_diffrn_ambient_temperature 173(2)
_diffrn_detector 'CCD plate'
_diffrn_detector_area_resol_mean 9
_diffrn_measured_fraction_theta_full 0.997
_diffrn_measured_fraction_theta_max 0.997
_diffrn_measurement_device '95mm CCD camera on \k-goniostat'
_diffrn_measurement_device_type KappaCCD
_diffrn_measurement_method '\f scans, and \w scans with \k offsets'
_diffrn_radiation_monochromator 'horizonally mounted graphite crystal'
_diffrn_radiation_probe x-ray
_diffrn_radiation_type MoK\a
_diffrn_radiation_wavelength 0.71073
_diffrn_reflns_av_R_equivalents 0.0723
_diffrn_reflns_av_sigmaI/netI 0.0634
_diffrn_reflns_limit_h_max 13
_diffrn_reflns_limit_h_min -12
_diffrn_reflns_limit_k_max 8
_diffrn_reflns_limit_k_min -9
_diffrn_reflns_limit_l_max 25
_diffrn_reflns_limit_l_min -25
_diffrn_reflns_number 13622
_diffrn_reflns_theta_full 25.00
_diffrn_reflns_theta_max 25.00
_diffrn_reflns_theta_min 3.05
_diffrn_source 'Enraf Nonius FR590'
_exptl_absorpt_coefficient_mu 4.059
_exptl_absorpt_correction_T_max 0.9061
_exptl_absorpt_correction_T_min 0.6741
_exptl_absorpt_correction_type refdelf
_exptl_absorpt_process_details
;
Sheldrick, G.M. (anon) SHELX97 Release 97-2 (1998)
I/sigma threshold for reflections     =   5.000
Delta(U)/lambda**2                    =   0.000
Highest even order spherical harmonic =       6
Highest odd  order spherical harmonic =       3
;
_exptl_crystal_colour red
_exptl_crystal_density_diffrn 1.577
_exptl_crystal_density_method 'not measured'
_exptl_crystal_description needle
_exptl_crystal_F_000 964
_exptl_crystal_size_max 0.10
_exptl_crystal_size_mid 0.08
_exptl_crystal_size_min 0.06
_refine_diff_density_max 0.515
_refine_diff_density_min -0.540
_refine_diff_density_rms 0.112
_refine_ls_extinction_method none
_refine_ls_goodness_of_fit_ref 1.016
_refine_ls_hydrogen_treatment mixed
_refine_ls_matrix_type full
_refine_ls_number_parameters 257
_refine_ls_number_reflns 3559
_refine_ls_number_restraints 0
_refine_ls_restrained_S_all 1.016
_refine_ls_R_factor_all 0.0610
_refine_ls_R_factor_gt 0.0296
_refine_ls_shift/su_max 0.001
_refine_ls_shift/su_mean 0.000
_refine_ls_structure_factor_coef Fsqd
_refine_ls_weighting_details 'calc w=1/[\s^2^(Fo^2^)+(0.0000P)^2^+2.0069P] where P=(Fo^2^+2Fc^2^)/3'
_refine_ls_weighting_scheme calc
_refine_ls_wR_factor_gt 0.0498
_refine_ls_wR_factor_ref 0.0557
_reflns_number_gt 2428
_reflns_number_total 3559
_reflns_threshold_expression >2sigma(I)
_cod_data_source_file 2006-1223_RS.txt
_cod_data_source_block usyn67_(2)
_cod_database_code 1512866
_exptl_absorpt_factor_mur 0.227
_exptl_absorpt_rmerge_before 0.0419
_exptl_absorpt_rmerge_after 0.0356

loop_
_symmetry_equiv_pos_as_xyz
'x, y, z'
'-x, y+1/2, -z+1/2'
'-x, -y, -z'
'x, -y-1/2, z-1/2'

loop_
_atom_site_label
_atom_site_type_symbol
_atom_site_fract_x
_atom_site_fract_y
_atom_site_fract_z
_atom_site_U_iso_or_equiv
_atom_site_adp_type
_atom_site_occupancy
_atom_site_symmetry_multiplicity
_atom_site_calc_flag
_atom_site_refinement_flags
U U 0.0000 0.0000 0.0000 0.01651(8) Uani 1 2 d S
O1 O -0.0018(3) -0.1791(3) -0.04973(15) 0.0229(8) Uani 1 1 d .
O2 O 0.1160(3) 0.1256(4) -0.06458(16) 0.0244(8) Uani 1 1 d .
O3 O -0.1456(3) 0.1056(3) -0.06052(15) 0.0221(8) Uani 1 1 d .
O4 O -0.0691(4) 0.1597(4) -0.22786(19) 0.0357(10) Uani 1 1 d .
H4 H -0.034(5) 0.192(6) -0.254(3) 0.043 Uiso 1 1 d .
O5 O -0.0427(4) -0.1688(5) -0.1819(2) 0.0443(12) Uani 1 1 d .
H5A H -0.027(5) -0.168(7) -0.145(3) 0.053 Uiso 1 1 d .
H5B H -0.084(5) -0.087(7) -0.193(3) 0.053 Uiso 1 1 d .
N8 N -0.0373(3) 0.3802(4) -0.1183(2) 0.0194(10) Uani 1 1 d .
H8 H -0.041(4) 0.292(5) -0.115(2) 0.023 Uiso 1 1 d .
C1 C 0.1787(4) 0.1600(5) -0.1130(2) 0.0195(11) Uani 1 1 d .
C2 C 0.2567(4) 0.0478(5) -0.1378(2) 0.0221(13) Uani 1 1 d .
C3 C 0.3201(4) 0.0963(6) -0.1873(2) 0.0292(13) Uani 1 1 d .
H3 H 0.3739 0.0211 -0.2031 0.035 Uiso 1 1 calc R
C4 C 0.3097(5) 0.2477(7) -0.2151(3) 0.0360(15) Uani 1 1 d .
C5 C 0.2315(4) 0.3575(6) -0.1904(3) 0.0318(14) Uani 1 1 d .
H5 H 0.2224 0.4628 -0.2084 0.038 Uiso 1 1 calc R
C6 C 0.1671(4) 0.3160(5) -0.1403(2) 0.0209(11) Uani 1 1 d .
C7 C 0.0885(4) 0.4339(5) -0.1102(3) 0.0233(12) Uani 1 1 d .
H7A H 0.0972 0.5431 -0.1290 0.028 Uiso 1 1 calc R
H7B H 0.1112 0.4421 -0.0653 0.028 Uiso 1 1 calc R
C9 C -0.1078(4) 0.4399(5) -0.0653(2) 0.0207(12) Uani 1 1 d .
H9A H -0.0679 0.4086 -0.0252 0.025 Uiso 1 1 calc R
H9B H -0.1127 0.5603 -0.0667 0.025 Uiso 1 1 calc R
C10 C -0.2281(4) 0.3699(5) -0.0688(2) 0.0187(11) Uani 1 1 d .
C11 C -0.3255(4) 0.4706(5) -0.0753(2) 0.0250(13) Uani 1 1 d .
H11 H -0.3154 0.5853 -0.0773 0.030 Uiso 1 1 calc R
C12 C -0.4370(4) 0.4057(6) -0.0788(2) 0.0294(13) Uani 1 1 d .
C13 C -0.4487(5) 0.2375(6) -0.0729(2) 0.0315(13) Uani 1 1 d .
H13 H -0.5246 0.1916 -0.0734 0.038 Uiso 1 1 calc R
C14 C -0.3525(4) 0.1343(6) -0.0663(2) 0.0236(12) Uani 1 1 d .
C15 C -0.2408(4) 0.2009(5) -0.0641(2) 0.0200(11) Uani 1 1 d .
C16 C -0.0940(5) 0.4226(5) -0.1813(2) 0.0257(12) Uani 1 1 d .
H16A H -0.1522 0.5097 -0.1761 0.031 Uiso 1 1 calc R
H16B H -0.0338 0.4658 -0.2082 0.031 Uiso 1 1 calc R
C17 C -0.1530(5) 0.2791(6) -0.2133(3) 0.0332(14) Uani 1 1 d .
H17A H -0.2101 0.2310 -0.1857 0.040 Uiso 1 1 calc R
H17B H -0.1955 0.3160 -0.2519 0.040 Uiso 1 1 calc R
C18 C 0.2704(5) -0.1204(6) -0.1095(3) 0.0336(14) Uani 1 1 d .
H18A H 0.2931 -0.1105 -0.0651 0.050 Uiso 1 1 calc R
H18B H 0.3306 -0.1804 -0.1306 0.050 Uiso 1 1 calc R
H18C H 0.1963 -0.1792 -0.1145 0.050 Uiso 1 1 calc R
C19 C 0.3809(6) 0.2947(8) -0.2692(3) 0.069(2) Uani 1 1 d .
H19A H 0.4639 0.2823 -0.2573 0.103 Uiso 1 1 calc R
H19B H 0.3648 0.4083 -0.2806 0.103 Uiso 1 1 calc R
H19C H 0.3604 0.2239 -0.3047 0.103 Uiso 1 1 calc R
C20 C -0.5428(4) 0.5153(8) -0.0860(3) 0.0466(15) Uani 1 1 d .
H20A H -0.5268 0.6183 -0.0641 0.070 Uiso 1 1 calc R
H20B H -0.6095 0.4614 -0.0683 0.070 Uiso 1 1 calc R
H20C H -0.5605 0.5372 -0.1303 0.070 Uiso 1 1 calc R
C21 C -0.3665(5) -0.0479(5) -0.0606(3) 0.0349(16) Uani 1 1 d .
H21A H -0.3277 -0.1020 -0.0944 0.052 Uiso 1 1 calc R
H21B H -0.4495 -0.0757 -0.0631 0.052 Uiso 1 1 calc R
H21C H -0.3314 -0.0844 -0.0205 0.052 Uiso 1 1 calc R

loop_
_atom_site_aniso_label
_atom_site_aniso_U_11
_atom_site_aniso_U_22
_atom_site_aniso_U_33
_atom_site_aniso_U_23
_atom_site_aniso_U_13
_atom_site_aniso_U_12
U 0.02325(13) 0.01246(11) 0.01395(13) 0.00168(18) 0.00223(9) -0.00071(17)
O1 0.031(2) 0.0164(16) 0.021(2) 0.0013(14) -0.0001(16) -0.0013(14)
O2 0.026(2) 0.0245(18) 0.024(2) 0.0056(15) 0.0113(17) -0.0002(14)
O3 0.022(2) 0.0179(17) 0.025(2) 0.0017(15) -0.0028(16) 0.0002(14)
O4 0.057(3) 0.025(2) 0.026(3) -0.0023(18) 0.005(2) -0.0006(18)
O5 0.080(4) 0.031(2) 0.022(3) -0.001(2) -0.005(3) 0.010(2)
N8 0.024(2) 0.0072(18) 0.027(3) 0.0033(18) -0.0003(19) -0.0005(16)
C1 0.017(3) 0.022(3) 0.020(3) 0.001(2) 0.002(2) -0.004(2)
C2 0.018(3) 0.027(3) 0.022(3) 0.001(2) -0.001(2) 0.0021(18)
C3 0.025(3) 0.033(3) 0.030(4) -0.010(3) 0.005(3) 0.002(2)
C4 0.032(4) 0.049(4) 0.028(4) 0.010(3) 0.016(3) 0.002(3)
C5 0.030(3) 0.034(3) 0.032(4) 0.015(3) 0.005(3) -0.004(2)
C6 0.020(3) 0.019(2) 0.023(3) -0.001(2) 0.001(2) -0.006(2)
C7 0.022(3) 0.018(2) 0.030(3) 0.000(2) 0.004(2) -0.0101(19)
C9 0.030(3) 0.012(2) 0.020(3) -0.0049(18) 0.001(2) 0.0003(18)
C10 0.023(3) 0.022(2) 0.011(3) -0.001(2) 0.001(2) -0.001(2)
C11 0.027(3) 0.019(3) 0.029(3) -0.005(2) -0.002(2) 0.000(2)
C12 0.025(3) 0.035(3) 0.029(3) -0.003(2) -0.001(3) 0.007(2)
C13 0.025(3) 0.043(3) 0.027(3) -0.003(3) 0.006(3) -0.009(2)
C14 0.034(3) 0.019(3) 0.018(3) 0.002(2) 0.005(2) -0.003(2)
C15 0.026(3) 0.023(3) 0.011(3) 0.000(2) 0.000(2) 0.001(2)
C16 0.036(3) 0.022(2) 0.019(3) 0.007(2) 0.000(3) 0.005(2)
C17 0.032(3) 0.043(3) 0.024(3) 0.001(3) 0.001(3) -0.004(3)
C18 0.032(4) 0.031(3) 0.038(4) 0.002(3) 0.004(3) 0.008(2)
C19 0.078(6) 0.076(5) 0.056(5) 0.019(4) 0.043(4) 0.010(4)
C20 0.026(3) 0.056(4) 0.057(4) 0.008(4) -0.003(3) 0.009(4)
C21 0.035(3) 0.026(3) 0.044(4) 0.004(2) 0.001(3) -0.016(2)

loop_
_atom_type_symbol
_atom_type_description
_atom_type_scat_dispersion_real
_atom_type_scat_dispersion_imag
_atom_type_scat_source
C C 0.0033 0.0016 'International Tables Vol C Tables 4.2.6.8 and 6.1.1.4'
H H 0.0000 0.0000 'International Tables Vol C Tables 4.2.6.8 and 6.1.1.4'
N N 0.0061 0.0033 'International Tables Vol C Tables 4.2.6.8 and 6.1.1.4'
O O 0.0106 0.0060 'International Tables Vol C Tables 4.2.6.8 and 6.1.1.4'
U U -9.6767 9.6646 'International Tables Vol C Tables 4.2.6.8 and 6.1.1.4'

loop_
_geom_angle_atom_site_label_1
_geom_angle_atom_site_label_2
_geom_angle_atom_site_label_3
_geom_angle
_geom_angle_site_symmetry_1
_geom_angle_site_symmetry_3
_geom_angle_publ_flag
O1 U O1 180.0(3) . 3 y
O1 U O2 90.25(13) . 3 y
O1 U O2 89.75(13) 3 3 ?
O1 U O2 89.75(13) . . y
O1 U O2 90.25(13) 3 . ?
O2 U O2 180.0(2) 3 . ?
O1 U O3 89.13(13) . . y
O1 U O3 90.87(13) 3 . ?
O2 U O3 95.03(12) 3 . ?
O2 U O3 84.97(12) . . y
O1 U O3 90.87(13) . 3 y
O1 U O3 89.13(13) 3 3 ?
O2 U O3 84.97(12) 3 3 ?
O2 U O3 95.03(12) . 3 y
O3 U O3 180.0(2) . 3 ?
C1 O2 U 162.7(3) . . y
C15 O3 U 147.1(3) . . y
C17 O4 H4 108(4) . . ?
H5A O5 H5B 111(6) . . ?
C7 N8 C16 113.6(4) . . ?
C7 N8 C9 111.5(4) . . ?
C16 N8 C9 112.3(4) . . ?
C7 N8 H8 110(4) . . ?
C16 N8 H8 106(4) . . ?
C9 N8 H8 102(4) . . ?
O2 C1 C2 122.7(4) . . ?
O2 C1 C6 118.4(4) . . ?
C2 C1 C6 118.8(4) . . ?
C3 C2 C1 118.5(4) . . ?
C3 C2 C18 121.7(4) . . ?
C1 C2 C18 119.9(4) . . ?
C2 C3 C4 123.8(5) . . ?
C2 C3 H3 118.1 . . ?
C4 C3 H3 118.1 . . ?
C3 C4 C5 117.3(5) . . ?
C3 C4 C19 121.7(5) . . ?
C5 C4 C19 121.0(5) . . ?
C6 C5 C4 121.3(5) . . ?
C6 C5 H5 119.4 . . ?
C4 C5 H5 119.4 . . ?
C5 C6 C1 120.4(4) . . ?
C5 C6 C7 122.7(4) . . ?
C1 C6 C7 116.9(4) . . ?
C6 C7 N8 111.0(4) . . ?
C6 C7 H7A 109.4 . . ?
N8 C7 H7A 109.4 . . ?
C6 C7 H7B 109.4 . . ?
N8 C7 H7B 109.4 . . ?
H7A C7 H7B 108.0 . . ?
C10 C9 N8 111.5(4) . . ?
C10 C9 H9A 109.3 . . ?
N8 C9 H9A 109.3 . . ?
C10 C9 H9B 109.3 . . ?
N8 C9 H9B 109.3 . . ?
H9A C9 H9B 108.0 . . ?
C11 C10 C15 120.6(4) . . ?
C11 C10 C9 120.9(4) . . ?
C15 C10 C9 118.5(4) . . ?
C12 C11 C10 121.0(4) . . ?
C12 C11 H11 119.5 . . ?
C10 C11 H11 119.5 . . ?
C11 C12 C13 117.9(5) . . ?
C11 C12 C20 120.9(5) . . ?
C13 C12 C20 121.1(5) . . ?
C12 C13 C14 122.1(5) . . ?
C12 C13 H13 119.0 . . ?
C14 C13 H13 119.0 . . ?
C13 C14 C15 119.3(4) . . ?
C13 C14 C21 121.5(5) . . ?
C15 C14 C21 119.2(5) . . ?
O3 C15 C14 121.3(4) . . ?
O3 C15 C10 119.5(4) . . ?
C14 C15 C10 119.1(4) . . ?
C17 C16 N8 113.1(4) . . ?
C17 C16 H16A 109.0 . . ?
N8 C16 H16A 109.0 . . ?
C17 C16 H16B 109.0 . . ?
N8 C16 H16B 109.0 . . ?
H16A C16 H16B 107.8 . . ?
O4 C17 C16 110.2(4) . . ?
O4 C17 H17A 109.6 . . ?
C16 C17 H17A 109.6 . . ?
O4 C17 H17B 109.6 . . ?
C16 C17 H17B 109.6 . . ?
H17A C17 H17B 108.1 . . ?
C2 C18 H18A 109.5 . . ?
C2 C18 H18B 109.5 . . ?
H18A C18 H18B 109.5 . . ?
C2 C18 H18C 109.5 . . ?
H18A C18 H18C 109.5 . . ?
H18B C18 H18C 109.5 . . ?
C4 C19 H19A 109.5 . . ?
C4 C19 H19B 109.5 . . ?
H19A C19 H19B 109.5 . . ?
C4 C19 H19C 109.5 . . ?
H19A C19 H19C 109.5 . . ?
H19B C19 H19C 109.5 . . ?
C12 C20 H20A 109.5 . . ?
C12 C20 H20B 109.5 . . ?
H20A C20 H20B 109.5 . . ?
C12 C20 H20C 109.5 . . ?
H20A C20 H20C 109.5 . . ?
H20B C20 H20C 109.5 . . ?
C14 C21 H21A 109.5 . . ?
C14 C21 H21B 109.5 . . ?
H21A C21 H21B 109.5 . . ?
C14 C21 H21C 109.5 . . ?
H21A C21 H21C 109.5 . . ?
H21B C21 H21C 109.5 . . ?

loop_
_geom_bond_atom_site_label_1
_geom_bond_atom_site_label_2
_geom_bond_distance
_geom_bond_site_symmetry_2
_geom_bond_publ_flag
U O1 1.817(3) . y
U O1 1.817(3) 3 ?
U O2 2.228(3) 3 ?
U O2 2.228(3) . y
U O3 2.241(3) . y
U O3 2.241(3) 3 ?
O2 C1 1.328(5) . y
O3 C15 1.344(5) . y
O4 C17 1.422(6) . y
O4 H4 0.76(5) . ?
O5 H5A 0.80(6) . ?
O5 H5B 0.85(5) . ?
N8 C7 1.514(6) . ?
N8 C16 1.514(6) . ?
N8 C9 1.515(6) . ?
N8 H8 0.73(4) . ?
C1 C2 1.410(6) . ?
C1 C6 1.413(6) . ?
C2 C3 1.380(7) . ?
C2 C18 1.513(6) . ?
C3 C4 1.382(7) . ?
C3 H3 0.9500 . ?
C4 C5 1.397(7) . ?
C4 C19 1.508(7) . ?
C5 C6 1.382(7) . ?
C5 H5 0.9500 . ?
C6 C7 1.494(6) . ?
C7 H7A 0.9900 . ?
C7 H7B 0.9900 . ?
C9 C10 1.496(6) . ?
C9 H9A 0.9900 . ?
C9 H9B 0.9900 . ?
C10 C11 1.393(6) . ?
C10 C15 1.399(6) . ?
C11 C12 1.387(7) . ?
C11 H11 0.9500 . ?
C12 C13 1.393(7) . ?
C12 C20 1.514(7) . ?
C13 C14 1.394(7) . ?
C13 H13 0.9500 . ?
C14 C15 1.395(7) . ?
C14 C21 1.509(7) . ?
C16 C17 1.506(7) . ?
C16 H16A 0.9900 . ?
C16 H16B 0.9900 . ?
C17 H17A 0.9900 . ?
C17 H17B 0.9900 . ?
C18 H18A 0.9800 . ?
C18 H18B 0.9800 . ?
C18 H18C 0.9800 . ?
C19 H19A 0.9800 . ?
C19 H19B 0.9800 . ?
C19 H19C 0.9800 . ?
C20 H20A 0.9800 . ?
C20 H20B 0.9800 . ?
C20 H20C 0.9800 . ?
C21 H21A 0.9800 . ?
C21 H21B 0.9800 . ?
C21 H21C 0.9800 . ?

loop_
_geom_hbond_atom_site_label_D
_geom_hbond_atom_site_label_H
_geom_hbond_atom_site_label_A
_geom_hbond_distance_DH
_geom_hbond_distance_HA
_geom_hbond_distance_DA
_geom_hbond_angle_DHA
_geom_hbond_site_symmetry_A
O4 H4 O5 0.76(5) 2.03(5) 2.769(6) 166(6) 2_554
O5 H5A O1 0.80(6) 2.06(6) 2.859(5) 174(6) .
O5 H5B O4 0.85(5) 2.17(6) 2.881(5) 141(5) .
N8 H8 O3 0.73(4) 2.30(5) 2.887(5) 138(5) .

loop_
_geom_torsion_atom_site_label_1
_geom_torsion_atom_site_label_2
_geom_torsion_atom_site_label_3
_geom_torsion_atom_site_label_4
_geom_torsion
_geom_torsion_site_symmetry_1
O1 U O2 C1 5.8(11) .
O1 U O2 C1 -174.2(11) 3
O2 U O2 C1 118(100) 3
O3 U O2 C1 -83.3(11) .
O3 U O2 C1 96.7(11) 3
O1 U O3 C15 148.9(5) .
O1 U O3 C15 -31.1(5) 3
O2 U O3 C15 58.7(5) 3
O2 U O3 C15 -121.3(5) .
O3 U O3 C15 -101(14) 3
U O2 C1 C2 -47.6(13) .
U O2 C1 C6 132.8(9) .
O2 C1 C2 C3 -178.5(5) .
C6 C1 C2 C3 1.1(7) .
O2 C1 C2 C18 0.7(8) .
C6 C1 C2 C18 -179.7(4) .
C1 C2 C3 C4 -1.5(8) .
C18 C2 C3 C4 179.3(5) .
C2 C3 C4 C5 1.0(9) .
C2 C3 C4 C19 -179.9(6) .
C3 C4 C5 C6 -0.1(8) .
C19 C4 C5 C6 -179.2(6) .
C4 C5 C6 C1 -0.3(8) .
C4 C5 C6 C7 175.9(5) .
O2 C1 C6 C5 179.4(5) .
C2 C1 C6 C5 -0.2(7) .
O2 C1 C6 C7 3.0(7) .
C2 C1 C6 C7 -176.6(4) .
C5 C6 C7 N8 115.4(5) .
C1 C6 C7 N8 -68.2(6) .
C16 N8 C7 C6 -80.5(5) .
C9 N8 C7 C6 151.6(4) .
C7 N8 C9 C10 -172.9(4) .
C16 N8 C9 C10 58.5(5) .
N8 C9 C10 C11 -119.0(5) .
N8 C9 C10 C15 62.4(6) .
C15 C10 C11 C12 -1.7(8) .
C9 C10 C11 C12 179.8(5) .
C10 C11 C12 C13 2.8(8) .
C10 C11 C12 C20 -179.9(5) .
C11 C12 C13 C14 -2.7(8) .
C20 C12 C13 C14 180.0(5) .
C12 C13 C14 C15 1.4(8) .
C12 C13 C14 C21 -179.4(5) .
U O3 C15 C14 -101.2(6) .
U O3 C15 C10 81.9(6) .
C13 C14 C15 O3 -177.1(5) .
C21 C14 C15 O3 3.7(7) .
C13 C14 C15 C10 -0.1(7) .
C21 C14 C15 C10 -179.4(5) .
C11 C10 C15 O3 177.3(4) .
C9 C10 C15 O3 -4.1(7) .
C11 C10 C15 C14 0.3(7) .
C9 C10 C15 C14 178.9(4) .
C7 N8 C16 C17 128.8(4) .
C9 N8 C16 C17 -103.7(5) .
N8 C16 C17 O4 -65.4(6) .
